data_7061193
loop_
_publ_author_name
'Li, Haibo'
'Wang, Yanna'
'Wei, Zhenghe'
'Xia, Lianghong'
'Li, Zhimin'
'Zhang, Tonglai'

_publ_section_title
;
 Alkaline metal and alkaline earth metal salts of
 di(1H-tetrazol-5-yl)methanone (DTO): energetic catalysts for ammonium
 perchlorate decomposition
;
_journal_issue 9
_journal_name_full 'New Journal of Chemistry'
_journal_page_first 4462
_journal_page_last 4469
_journal_paper_doi 10.1039/D1NJ04594F
_journal_volume 46
_journal_year 2022
_chemical_formula_moiety 'C3 H10 N8 O6 Sr'
_chemical_formula_sum 'C3 H10 N8 O6 Sr'
_chemical_formula_weight 341.81
_space_group_crystal_system orthorhombic
_space_group_IT_number 19
_space_group_name_Hall 'P 2ac 2ab'
_space_group_name_H-M_alt 'P 21 21 21'
_atom_sites_solution_hydrogens difmap
_atom_sites_solution_primary dual
_audit_creation_date 2019-03-02
_audit_creation_method
;
Olex2 1.2
(compiled 2018.05.29 svn.r3508 for OlexSys, GUI svn.r5506)
;
_audit_update_record
;
2022-01-03 deposited with the CCDC.	2022-01-11 downloaded from the CCDC.
;
_cell_angle_alpha 90
_cell_angle_beta 90
_cell_angle_gamma 90
_cell_formula_units_Z 4
_cell_length_a 6.6230(13)
_cell_length_b 12.839(3)
_cell_length_c 13.282(3)
_cell_measurement_reflns_used 4326
_cell_measurement_temperature 153(2)
_cell_measurement_theta_max 27.4855
_cell_measurement_theta_min 1.5332
_cell_volume 1129.4(4)
_computing_cell_refinement 'CrystalClear (Rigaku Inc., 2008)'
_computing_data_collection 'CrystalClear (Rigaku Inc., 2008)'
_computing_data_reduction 'CrystalClear (Rigaku Inc., 2008)'
_computing_molecular_graphics 'Olex2 (Dolomanov et al., 2009)'
_computing_publication_material 'Olex2 (Dolomanov et al., 2009)'
_computing_structure_refinement 'XL (Sheldrick, 2008)'
_computing_structure_solution 'ShelXT (Sheldrick, 2015)'
_diffrn_ambient_temperature 153.15
_diffrn_measured_fraction_theta_full 0.992
_diffrn_measured_fraction_theta_max 0.988
_diffrn_measurement_device_type 'multiwire proportional'
_diffrn_measurement_method 'phi and omega scans'
_diffrn_radiation_monochromator graphite
_diffrn_radiation_type MoK\a
_diffrn_radiation_wavelength 0.71073
_diffrn_reflns_av_R_equivalents 0.0364
_diffrn_reflns_av_unetI/netI 0.0497
_diffrn_reflns_Laue_measured_fraction_full 0.992
_diffrn_reflns_Laue_measured_fraction_max 0.988
_diffrn_reflns_limit_h_max 7
_diffrn_reflns_limit_h_min -8
_diffrn_reflns_limit_k_max 16
_diffrn_reflns_limit_k_min -15
_diffrn_reflns_limit_l_max 10
_diffrn_reflns_limit_l_min -17
_diffrn_reflns_number 4560
_diffrn_reflns_point_group_measured_fraction_full 0.987
_diffrn_reflns_point_group_measured_fraction_max 0.974
_diffrn_reflns_theta_full 25.242
_diffrn_reflns_theta_max 27.489
_diffrn_reflns_theta_min 3.067
_exptl_absorpt_coefficient_mu 4.814
_exptl_absorpt_correction_T_max 1.0000
_exptl_absorpt_correction_T_min 0.6400
_exptl_absorpt_correction_type multi-scan
_exptl_absorpt_process_details 'CrystalClear (Rigaku Inc., 2008)'
_exptl_crystal_colour colorless
_exptl_crystal_density_diffrn 2.010
_exptl_crystal_description block
_exptl_crystal_F_000 680
_exptl_crystal_size_max 0.23
_exptl_crystal_size_mid 0.21
_exptl_crystal_size_min 0.2
_refine_diff_density_max 0.336
_refine_diff_density_min -0.963
_refine_diff_density_rms 0.102
_refine_ls_abs_structure_details
;
 Flack x determined using 983 quotients [(I+)-(I-)]/[(I+)+(I-)]
 (Parsons, Flack and Wagner, Acta Cryst. B69 (2013) 249-259).
;
_refine_ls_abs_structure_Flack 0.024(8)
_refine_ls_extinction_method none
_refine_ls_goodness_of_fit_ref 1.073
_refine_ls_hydrogen_treatment constr
_refine_ls_matrix_type full
_refine_ls_number_parameters 163
_refine_ls_number_reflns 2529
_refine_ls_number_restraints 0
_refine_ls_restrained_S_all 1.073
_refine_ls_R_factor_all 0.0320
_refine_ls_R_factor_gt 0.0312
_refine_ls_shift/su_max 0.001
_refine_ls_shift/su_mean 0.000
_refine_ls_structure_factor_coef Fsqd
_refine_ls_weighting_details 'w=1/[\s^2^(Fo^2^)+(0.0363P)^2^+0.1127P] where P=(Fo^2^+2Fc^2^)/3'
_refine_ls_weighting_scheme calc
_refine_ls_wR_factor_gt 0.0726
_refine_ls_wR_factor_ref 0.0732
_reflns_Friedel_coverage 0.689
_reflns_Friedel_fraction_full 0.980
_reflns_Friedel_fraction_max 0.955
_reflns_number_gt 2478
_reflns_number_total 2529
_reflns_threshold_expression 'I > 2\s(I)'
_cod_data_source_file d1nj04594f2.cif
_cod_data_source_block bwn19041
_cod_depositor_comments 'Adding full bibliography for 7061189--7061194.cif.'
_cod_original_cell_volume 1129.3(4)
_cod_database_code 7061193
_shelx_shelxl_version_number 2018/3
_shelx_space_group_comment
;
The symmetry employed for this shelxl refinement is uniquely defined
by the following loop, which should always be used as a source of
symmetry information in preference to the above space-group names.
They are only intended as comments.
;
_shelx_estimated_absorpt_t_max 0.446
_shelx_estimated_absorpt_t_min 0.404
_olex2_refinement_description
;
1. Fixed Uiso
 At 1.2 times of:
  All O(H,H) groups
2.a Riding coordinates:
 O2(H2A,H2B), O3(H3A,H3B), O4(H4A,H4B), O5(H5A,H5B), O6(H6A,H6B)
;
_olex2_submission_special_instructions 'No special instructions were received'

loop_
_space_group_symop_operation_xyz
'x, y, z'
'-x+1/2, -y, z+1/2'
'-x, y+1/2, -z+1/2'
'x+1/2, -y+1/2, -z'

loop_
_atom_site_label
_atom_site_type_symbol
_atom_site_fract_x
_atom_site_fract_y
_atom_site_fract_z
_atom_site_U_iso_or_equiv
_atom_site_adp_type
_atom_site_occupancy
_atom_site_site_symmetry_order
_atom_site_calc_flag
_atom_site_refinement_flags_posn
_atom_site_refinement_flags_adp
_atom_site_refinement_flags_occupancy
_atom_site_disorder_assembly
_atom_site_disorder_group
Sr1 Sr 0.71411(6) 0.25917(3) 0.17977(3) 0.01049(12) Uani 1 1 d . . . . .
O1 O 0.6672(5) 0.3806(2) 0.3518(2) 0.0167(7) Uani 1 1 d . . . . .
O2 O 0.3867(5) 0.3610(2) 0.1572(2) 0.0162(7) Uani 1 1 d . . . . .
H2A H 0.290950 0.340863 0.193868 0.019 Uiso 1 1 d R . . . .
H2B H 0.356030 0.424443 0.155778 0.019 Uiso 1 1 d R . . . .
O3 O 0.6559(5) 0.2473(3) -0.0085(2) 0.0186(7) Uani 1 1 d . . . . .
H3A H 0.651423 0.204383 -0.056242 0.022 Uiso 1 1 d R . . . .
H3B H 0.673013 0.305283 -0.036442 0.022 Uiso 1 1 d R . . . .
O4 O 0.4435(6) 0.1214(2) 0.1626(2) 0.0195(8) Uani 1 1 d . . . . .
H4A H 0.423465 0.095176 0.105567 0.023 Uiso 1 1 d R . . . .
H4B H 0.403035 0.081196 0.208297 0.023 Uiso 1 1 d R . . . .
O5 O 0.9429(5) 0.0990(3) 0.1338(2) 0.0186(7) Uani 1 1 d . . . . .
H5A H 1.008718 0.069568 0.179705 0.022 Uiso 1 1 d R . . . .
H5B H 0.927058 0.054888 0.087775 0.022 Uiso 1 1 d R . . . .
O6 O 1.0617(5) 0.2910(2) 0.2649(2) 0.0147(7) Uani 1 1 d . . . . .
H6A H 1.027580 0.325983 0.315532 0.018 Uiso 1 1 d R . . . .
H6B H 1.102510 0.237413 0.294942 0.018 Uiso 1 1 d R . . . .
N1 N 0.6564(6) 0.5148(3) 0.5179(3) 0.0138(8) Uani 1 1 d . . . . .
N2 N 0.6618(6) 0.5493(3) 0.6123(3) 0.0137(8) Uani 1 1 d . . . . .
N3 N 0.6607(6) 0.4681(3) 0.6754(3) 0.0159(8) Uani 1 1 d . . . . .
N4 N 0.6554(6) 0.3797(3) 0.6219(3) 0.0134(8) Uani 1 1 d . . . . .
N5 N 0.6327(6) 0.1695(3) 0.5288(3) 0.0137(8) Uani 1 1 d . . . . .
N6 N 0.6363(7) 0.0709(3) 0.4957(3) 0.0146(8) Uani 1 1 d . . . . .
N7 N 0.6541(6) 0.0700(3) 0.3962(3) 0.0135(8) Uani 1 1 d . . . . .
N8 N 0.6633(6) 0.1678(3) 0.3632(3) 0.0116(8) Uani 1 1 d . . . . .
C1 C 0.6501(7) 0.2276(3) 0.4458(3) 0.0112(8) Uani 1 1 d . . . . .
C2 C 0.6562(7) 0.3416(3) 0.4361(3) 0.0102(8) Uani 1 1 d . . . . .
C3 C 0.6526(7) 0.4105(3) 0.5250(3) 0.0116(9) Uani 1 1 d . . . . .

loop_
_atom_site_aniso_label
_atom_site_aniso_U_11
_atom_site_aniso_U_22
_atom_site_aniso_U_33
_atom_site_aniso_U_23
_atom_site_aniso_U_13
_atom_site_aniso_U_12
Sr1 0.0128(2) 0.00900(17) 0.00965(19) 0.00054(14) -0.00079(14) -0.00062(15)
O1 0.024(2) 0.0132(15) 0.0123(15) 0.0017(12) 0.0007(14) 0.0008(14)
O2 0.0151(17) 0.0126(15) 0.0209(18) 0.0030(13) 0.0024(14) -0.0006(13)
O3 0.0267(17) 0.0178(16) 0.0113(13) -0.0013(13) 0.0050(12) -0.0006(16)
O4 0.0277(19) 0.0193(17) 0.0115(16) 0.0005(13) 0.0024(15) -0.0077(15)
O5 0.0227(18) 0.0158(17) 0.0174(16) -0.0053(14) -0.0059(15) 0.0029(15)
O6 0.0207(16) 0.0140(15) 0.0094(15) 0.0006(12) -0.0001(13) 0.0011(13)
N1 0.021(2) 0.0109(18) 0.0101(17) -0.0024(14) 0.0019(16) -0.0011(16)
N2 0.020(2) 0.0108(17) 0.0107(17) -0.0004(14) -0.0005(16) -0.0015(16)
N3 0.021(2) 0.0124(16) 0.0142(18) 0.0003(16) -0.0012(17) -0.0008(15)
N4 0.0170(19) 0.0118(17) 0.0115(17) -0.0019(14) -0.0012(16) 0.0005(16)
N5 0.020(2) 0.0096(17) 0.0112(17) 0.0014(15) -0.0010(16) 0.0007(16)
N6 0.018(2) 0.0104(18) 0.0151(19) -0.0014(14) 0.0011(17) -0.0021(16)
N7 0.0157(19) 0.0094(17) 0.0154(19) 0.0008(14) 0.0012(16) -0.0009(16)
N8 0.015(2) 0.0077(17) 0.0122(17) -0.0007(13) 0.0009(15) 0.0000(15)
C1 0.0123(19) 0.013(2) 0.0078(18) -0.0010(16) 0.0004(16) -0.0011(17)
C2 0.0061(19) 0.0118(19) 0.013(2) 0.0004(16) -0.0022(16) 0.0028(17)
C3 0.012(2) 0.0089(19) 0.014(2) -0.0009(17) 0.0028(19) -0.0002(17)

loop_
_atom_type_symbol
_atom_type_description
_atom_type_scat_dispersion_real
_atom_type_scat_dispersion_imag
_atom_type_scat_source
C C 0.0033 0.0016 'International Tables Vol C Tables 4.2.6.8 and 6.1.1.4'
H H 0.0000 0.0000 'International Tables Vol C Tables 4.2.6.8 and 6.1.1.4'
N N 0.0061 0.0033 'International Tables Vol C Tables 4.2.6.8 and 6.1.1.4'
O O 0.0106 0.0060 'International Tables Vol C Tables 4.2.6.8 and 6.1.1.4'
Sr Sr -1.5307 3.2498 'International Tables Vol C Tables 4.2.6.8 and 6.1.1.4'

loop_
_geom_angle_atom_site_label_1
_geom_angle_atom_site_label_2
_geom_angle_atom_site_label_3
_geom_angle
_geom_angle_site_symmetry_1
_geom_angle_site_symmetry_3
_geom_angle_publ_flag
O2 Sr1 O1 73.41(10) . . ?
O2 Sr1 O5 149.86(11) . . ?
O2 Sr1 O6 136.42(10) . . ?
O2 Sr1 N2 75.93(11) . 2_664 ?
O2 Sr1 N8 102.74(11) . . ?
O3 Sr1 O1 145.77(10) . . ?
O3 Sr1 O2 77.63(10) . . ?
O3 Sr1 O5 79.10(11) . . ?
O3 Sr1 O6 125.01(10) . . ?
O3 Sr1 N2 77.15(11) . 2_664 ?
O3 Sr1 N8 146.85(11) . . ?
O4 Sr1 O1 112.74(10) . . ?
O4 Sr1 O2 75.24(11) . . ?
O4 Sr1 O3 76.18(10) . . ?
O4 Sr1 O5 80.81(11) . . ?
O4 Sr1 O6 141.03(10) . . ?
O4 Sr1 N2 144.11(11) . 2_664 ?
O4 Sr1 N8 72.04(11) . . ?
O5 Sr1 O1 133.93(10) . . ?
O5 Sr1 N2 116.94(11) . 2_664 ?
O5 Sr1 N8 86.69(10) . . ?
O6 Sr1 O1 69.73(10) . . ?
O6 Sr1 O5 73.32(10) . . ?
O6 Sr1 N2 74.67(10) . 2_664 ?
O6 Sr1 N8 77.76(10) . . ?
N2 Sr1 O1 78.44(10) 2_664 . ?
N8 Sr1 O1 59.55(10) . . ?
N8 Sr1 N2 135.63(11) . 2_664 ?
C2 O1 Sr1 121.8(3) . . ?
N2 N1 C3 105.4(3) . . ?
N1 N2 Sr1 127.9(3) . 2_665 ?
N1 N2 N3 109.3(3) . . ?
N3 N2 Sr1 119.7(3) . 2_665 ?
N2 N3 N4 109.2(3) . . ?
N3 N4 C3 105.0(3) . . ?
C1 N5 N6 104.8(3) . . ?
N7 N6 N5 109.7(4) . . ?
N6 N7 N8 108.9(3) . . ?
N7 N8 Sr1 134.9(3) . . ?
N7 N8 C1 105.5(3) . . ?
C1 N8 Sr1 119.5(3) . . ?
N5 C1 N8 111.2(4) . . ?
N5 C1 C2 129.1(4) . . ?
N8 C1 C2 119.8(4) . . ?
O1 C2 C1 119.1(4) . . ?
O1 C2 C3 119.1(4) . . ?
C1 C2 C3 121.8(4) . . ?
N1 C3 N4 111.1(4) . . ?
N1 C3 C2 122.8(4) . . ?
N4 C3 C2 126.0(4) . . ?

loop_
_geom_bond_atom_site_label_1
_geom_bond_atom_site_label_2
_geom_bond_distance
_geom_bond_site_symmetry_2
_geom_bond_publ_flag
Sr1 O1 2.784(3) . ?
Sr1 O2 2.550(3) . ?
Sr1 O3 2.535(3) . ?
Sr1 O4 2.529(3) . ?
Sr1 O5 2.626(3) . ?
Sr1 O6 2.597(3) . ?
Sr1 N2 2.743(4) 2_664 ?
Sr1 N8 2.724(4) . ?
O1 C2 1.229(5) . ?
N1 N2 1.331(4) . ?
N1 C3 1.343(5) . ?
N2 N3 1.337(5) . ?
N3 N4 1.340(5) . ?
N4 C3 1.346(5) . ?
N5 N6 1.341(5) . ?
N5 C1 1.336(5) . ?
N6 N7 1.326(5) . ?
N7 N8 1.332(5) . ?
N8 C1 1.342(5) . ?
C1 C2 1.469(6) . ?
C2 C3 1.475(6) . ?

loop_
_geom_torsion_atom_site_label_1
_geom_torsion_atom_site_label_2
_geom_torsion_atom_site_label_3
_geom_torsion_atom_site_label_4
_geom_torsion
_geom_torsion_site_symmetry_1
_geom_torsion_site_symmetry_2
_geom_torsion_site_symmetry_3
_geom_torsion_site_symmetry_4
_geom_torsion_publ_flag
Sr1 O1 C2 C1 -5.4(6) . . . . ?
Sr1 O1 C2 C3 173.7(3) . . . . ?
Sr1 N2 N3 N4 -161.5(3) 2_665 . . . ?
Sr1 N8 C1 N5 -177.8(3) . . . . ?
Sr1 N8 C1 C2 2.1(5) . . . . ?
O1 C2 C3 N1 1.5(7) . . . . ?
O1 C2 C3 N4 -175.0(4) . . . . ?
N1 N2 N3 N4 0.3(5) . . . . ?
N2 N1 C3 N4 0.0(5) . . . . ?
N2 N1 C3 C2 -176.9(4) . . . . ?
N2 N3 N4 C3 -0.2(5) . . . . ?
N3 N4 C3 N1 0.1(5) . . . . ?
N3 N4 C3 C2 176.9(4) . . . . ?
N5 N6 N7 N8 0.3(5) . . . . ?
N5 C1 C2 O1 -177.9(4) . . . . ?
N5 C1 C2 C3 3.0(8) . . . . ?
N6 N5 C1 N8 0.3(5) . . . . ?
N6 N5 C1 C2 -179.6(5) . . . . ?
N6 N7 N8 Sr1 177.1(3) . . . . ?
N6 N7 N8 C1 -0.1(5) . . . . ?
N7 N8 C1 N5 -0.1(5) . . . . ?
N7 N8 C1 C2 179.8(4) . . . . ?
N8 C1 C2 O1 2.2(7) . . . . ?
N8 C1 C2 C3 -176.9(4) . . . . ?
C1 N5 N6 N7 -0.4(5) . . . . ?
C1 C2 C3 N1 -179.4(4) . . . . ?
C1 C2 C3 N4 4.1(7) . . . . ?
C3 N1 N2 Sr1 159.7(3) . . . 2_665 ?
C3 N1 N2 N3 -0.2(5) . . . . ?
